data_4120953
loop_
_publ_author_name
'Tzu-Pin Lin'
'Jonas C. Peters'

_publ_section_title
;
 Boryl-Mediated Reversible H2 Activation at Cobalt: Catalytic
 Hydrogenation, Dehydrogenation, and Transfer Hydrogenation
;
_journal_name_full 'Journal of the American Chemical Society'
_journal_page_first 15310
_journal_page_last 15313
_journal_paper_doi 10.1021/ja408397v
_journal_volume 135
_journal_year 2013
_chemical_formula_sum 'C24 H48 B Co N2 P2'
_chemical_formula_weight 496.32
_chemical_name_common tBuP2BH2CoH2
_chemical_name_systematic
;
 ?
;
_space_group_crystal_system orthorhombic
_space_group_IT_number 19
_space_group_name_Hall 'P 2ac 2ab'
_space_group_name_H-M_alt 'P 21 21 21'
_symmetry_space_group_name_Hall 'P 2ac 2ab'
_symmetry_space_group_name_H-M 'P 21 21 21'
_atom_sites_solution_hydrogens geom
_audit_creation_method SHELXL-2013
_cell_angle_alpha 90
_cell_angle_beta 90
_cell_angle_gamma 90
_cell_formula_units_Z 16
_cell_length_a 21.5465(10)
_cell_length_b 21.5973(10)
_cell_length_c 23.2708(11)
_cell_measurement_temperature 100(2)
_cell_volume 10829.0(9)
_computing_cell_refinement 'Bruker APEX'
_computing_data_collection 'Bruker APEX'
_computing_data_reduction 'Bruker APEX'
_computing_molecular_graphics 'Bruker SHELXTL'
_computing_publication_material 'Bruker SHELXTL'
_computing_structure_refinement 'SHELXL-2013 (Sheldrick, 2013)'
_computing_structure_solution 'SHELXL-2013 (Sheldrick, 2013)'
_diffrn_ambient_temperature 100(2)
_diffrn_measured_fraction_theta_full 0.999
_diffrn_measured_fraction_theta_max 0.990
_diffrn_measurement_device_type 'CCD area detector'
_diffrn_measurement_method 'phi and omega scans'
_diffrn_radiation_monochromator graphite
_diffrn_radiation_source 'fine-focus sealed tube'
_diffrn_radiation_type MoK\a
_diffrn_radiation_wavelength 0.71073
_diffrn_reflns_av_R_equivalents 0.0731
_diffrn_reflns_av_unetI/netI 0.0515
_diffrn_reflns_Laue_measured_fraction_full 0.999
_diffrn_reflns_Laue_measured_fraction_max 0.990
_diffrn_reflns_limit_h_max 36
_diffrn_reflns_limit_h_min -35
_diffrn_reflns_limit_k_max 33
_diffrn_reflns_limit_k_min -35
_diffrn_reflns_limit_l_max 38
_diffrn_reflns_limit_l_min -38
_diffrn_reflns_number 405815
_diffrn_reflns_point_group_measured_fraction_full 1.000
_diffrn_reflns_point_group_measured_fraction_max 0.985
_diffrn_reflns_theta_full 25.242
_diffrn_reflns_theta_max 36.449
_diffrn_reflns_theta_min 1.596
_exptl_absorpt_coefficient_mu 0.766
_exptl_absorpt_correction_T_max 0.956
_exptl_absorpt_correction_T_min 0.934
_exptl_absorpt_correction_type multi-scan
_exptl_absorpt_process_details sadabs
_exptl_crystal_colour yellowish
_exptl_crystal_density_diffrn 1.218
_exptl_crystal_description block
_exptl_crystal_F_000 4288
_exptl_crystal_size_max 0.090
_exptl_crystal_size_mid 0.080
_exptl_crystal_size_min 0.060
_refine_diff_density_max 1.793
_refine_diff_density_min -0.590
_refine_diff_density_rms 0.124
_refine_ls_abs_structure_details
;
 Flack x determined using 17875 quotients [(I+)-(I-)]/[(I+)+(I-)]
 (Parsons and Flack (2004), Acta Cryst. A60, s61).
;
_refine_ls_abs_structure_Flack 0.065(3)
_refine_ls_extinction_method none
_refine_ls_goodness_of_fit_ref 1.008
_refine_ls_hydrogen_treatment constr
_refine_ls_matrix_type full
_refine_ls_number_parameters 1081
_refine_ls_number_reflns 52114
_refine_ls_number_restraints 1
_refine_ls_restrained_S_all 1.009
_refine_ls_R_factor_all 0.0805
_refine_ls_R_factor_gt 0.0654
_refine_ls_shift/su_max 0.001
_refine_ls_shift/su_mean 0.000
_refine_ls_structure_factor_coef Fsqd
_refine_ls_weighting_details 'w=1/[\s^2^(Fo^2^)+(0.0440P)^2^+36.0000P] where P=(Fo^2^+2Fc^2^)/3'
_refine_ls_weighting_scheme calc
_refine_ls_wR_factor_gt 0.1606
_refine_ls_wR_factor_ref 0.1678
_reflns_Friedel_coverage 0.878
_reflns_Friedel_fraction_full 1.000
_reflns_Friedel_fraction_max 0.979
_reflns_number_gt 43924
_reflns_number_total 52114
_reflns_threshold_expression 'I > 2\s(I)'
_cod_data_source_file ja408397v_si_002_2.cif
_cod_data_source_block tBuP2BH2CoH2
_cod_database_code 4120953
_shelx_space_group_comment
;
The symmetry employed for this shelxl refinement is uniquely defined
by the following loop, which should always be used as a source of
symmetry information in preference to the above space-group names.
They are only intended as comments.
;
_shelx_estimated_absorpt_t_min 0.934
_shelx_estimated_absorpt_t_max 0.956
_shelxl_version_number 2013-3

loop_
_space_group_symop_operation_xyz
'x, y, z'
'-x+1/2, -y, z+1/2'
'x+1/2, -y+1/2, -z'
'-x, y+1/2, -z+1/2'

loop_
_atom_site_label
_atom_site_type_symbol
_atom_site_fract_x
_atom_site_fract_y
_atom_site_fract_z
_atom_site_U_iso_or_equiv
_atom_site_adp_type
_atom_site_occupancy
_atom_site_site_symmetry_order
_atom_site_calc_flag
_atom_site_refinement_flags_posn
_atom_site_refinement_flags_adp
Co1 Co -0.77313(3) -0.69145(2) -0.22780(2) 0.01448(9) Uani 1 1 d . .
Co3 Co -0.74990(3) -1.19497(3) -0.23144(2) 0.01555(9) Uani 1 1 d . .
P1 P -0.81097(5) -0.67543(5) -0.31429(4) 0.01544(16) Uani 1 1 d . .
P5 P -0.80309(5) -1.17173(5) -0.30925(5) 0.01768(18) Uani 1 1 d . .
P2 P -0.70586(5) -0.67431(5) -0.15886(4) 0.01588(17) Uani 1 1 d . .
P6 P -0.67276(6) -1.18177(5) -0.17068(5) 0.0194(2) Uani 1 1 d . .
N1 N -0.79417(17) -0.56269(15) -0.27310(15) 0.0177(6) Uani 1 1 d . .
C8 C -0.7120(2) -0.5898(2) -0.13830(18) 0.0202(7) Uani 1 1 d . .
H8A H -0.7363 -0.5845 -0.1025 0.024 Uiso 1 1 calc R U
H8B H -0.6704 -0.5711 -0.1330 0.024 Uiso 1 1 calc R U
C2 C -0.73739(18) -0.50385(18) -0.21079(17) 0.0166(6) Uani 1 1 d . .
N2 N -0.74361(18) -0.56287(16) -0.18654(15) 0.0184(6) Uani 1 1 d . .
C3 C -0.7060(2) -0.4514(2) -0.1915(2) 0.0215(8) Uani 1 1 d . .
H3A H -0.6842 -0.4513 -0.1561 0.026 Uiso 1 1 calc R U
B1 B -0.7746(2) -0.6025(2) -0.2270(2) 0.0170(7) Uani 1 1 d . .
C1 C -0.7695(2) -0.50404(18) -0.26479(17) 0.0181(7) Uani 1 1 d . .
C7 C -0.8127(2) -0.5891(2) -0.32706(19) 0.0211(7) Uani 1 1 d . .
H7A H -0.7834 -0.5773 -0.3580 0.025 Uiso 1 1 calc R U
H7B H -0.8549 -0.5753 -0.3378 0.025 Uiso 1 1 calc R U
C21 C -0.6208(2) -0.6795(2) -0.18026(19) 0.0208(7) Uani 1 1 d . .
C13 C -0.7650(2) -0.7018(2) -0.37854(18) 0.0240(8) Uani 1 1 d . .
C50 C -0.7203(3) -1.0068(2) -0.2079(2) 0.0265(9) Uani 1 1 d . .
N6 N -0.7133(2) -1.06849(18) -0.18986(17) 0.0242(7) Uani 1 1 d . .
C17 C -0.7205(2) -0.7147(2) -0.08815(18) 0.0229(8) Uani 1 1 d . .
C6 C -0.7699(2) -0.4519(2) -0.2984(2) 0.0228(8) Uani 1 1 d . .
H6A H -0.7909 -0.4518 -0.3343 0.027 Uiso 1 1 calc R U
B3 B -0.7551(3) -1.1070(2) -0.2225(2) 0.0231(9) Uani 1 1 d . .
C65 C -0.6866(3) -1.2136(2) -0.09550(19) 0.0251(8) Uani 1 1 d . .
C55 C -0.8315(3) -1.0898(2) -0.3007(2) 0.0269(9) Uani 1 1 d . .
H55A H -0.8276 -1.0665 -0.3372 0.032 Uiso 1 1 calc R U
H55B H -0.8753 -1.0889 -0.2880 0.032 Uiso 1 1 calc R U
C49 C -0.7682(3) -1.0051(2) -0.2493(2) 0.0276(9) Uani 1 1 d . .
C4 C -0.7082(2) -0.3989(2) -0.2268(2) 0.0261(9) Uani 1 1 d . .
H4A H -0.6879 -0.3622 -0.2145 0.031 Uiso 1 1 calc R U
C22 C -0.6123(2) -0.6311(2) -0.2281(2) 0.0249(8) Uani 1 1 d . .
H22A H -0.5691 -0.6314 -0.2412 0.037 Uiso 1 1 calc R U
H22B H -0.6227 -0.5899 -0.2132 0.037 Uiso 1 1 calc R U
H22C H -0.6398 -0.6411 -0.2604 0.037 Uiso 1 1 calc R U
C69 C -0.5921(2) -1.2019(2) -0.1970(2) 0.0244(8) Uani 1 1 d . .
C54 C -0.7874(3) -0.9497(2) -0.2736(2) 0.0335(12) Uani 1 1 d . .
H54A H -0.8207 -0.9479 -0.3003 0.040 Uiso 1 1 calc R U
C61 C -0.7565(3) -1.1670(2) -0.37798(19) 0.0270(9) Uani 1 1 d . .
C14 C -0.7850(3) -0.6747(3) -0.4368(2) 0.0317(11) Uani 1 1 d . .
H14A H -0.7584 -0.6915 -0.4672 0.048 Uiso 1 1 calc R U
H14B H -0.7810 -0.6296 -0.4358 0.048 Uiso 1 1 calc R U
H14C H -0.8283 -0.6859 -0.4444 0.048 Uiso 1 1 calc R U
C5 C -0.7391(2) -0.3989(2) -0.2791(2) 0.0254(9) Uani 1 1 d . .
H5A H -0.7394 -0.3625 -0.3021 0.030 Uiso 1 1 calc R U
N5 N -0.7910(2) -1.06455(18) -0.25720(18) 0.0266(8) Uani 1 1 d . .
C67 C -0.7491(3) -1.1870(4) -0.0761(2) 0.0467(17) Uani 1 1 d . .
H67A H -0.7588 -1.2021 -0.0374 0.070 Uiso 1 1 calc R U
H67B H -0.7817 -1.2001 -0.1028 0.070 Uiso 1 1 calc R U
H67C H -0.7468 -1.1416 -0.0757 0.070 Uiso 1 1 calc R U
C19 C -0.6803(3) -0.6926(3) -0.0375(2) 0.0350(12) Uani 1 1 d . .
H19A H -0.6912 -0.7161 -0.0029 0.053 Uiso 1 1 calc R U
H19B H -0.6877 -0.6484 -0.0308 0.053 Uiso 1 1 calc R U
H19C H -0.6364 -0.6993 -0.0466 0.053 Uiso 1 1 calc R U
C72 C -0.5867(2) -1.2699(3) -0.2123(3) 0.0308(10) Uani 1 1 d . .
H72A H -0.5445 -1.2786 -0.2259 0.046 Uiso 1 1 calc R U
H72B H -0.6165 -1.2799 -0.2427 0.046 Uiso 1 1 calc R U
H72C H -0.5955 -1.2951 -0.1783 0.046 Uiso 1 1 calc R U
C18 C -0.7130(3) -0.7849(2) -0.0948(2) 0.0279(10) Uani 1 1 d . .
H18A H -0.7206 -0.8051 -0.0577 0.042 Uiso 1 1 calc R U
H18B H -0.6707 -0.7942 -0.1077 0.042 Uiso 1 1 calc R U
H18C H -0.7428 -0.8003 -0.1232 0.042 Uiso 1 1 calc R U
C20 C -0.7887(3) -0.7012(3) -0.0724(2) 0.0297(10) Uani 1 1 d . .
H20A H -0.7987 -0.7212 -0.0357 0.045 Uiso 1 1 calc R U
H20B H -0.8160 -0.7175 -0.1025 0.045 Uiso 1 1 calc R U
H20C H -0.7948 -0.6564 -0.0689 0.045 Uiso 1 1 calc R U
C16 C -0.6972(3) -0.6809(4) -0.3685(2) 0.0403(14) Uani 1 1 d . .
H16A H -0.6715 -0.6938 -0.4012 0.061 Uiso 1 1 calc R U
H16B H -0.6813 -0.7000 -0.3332 0.061 Uiso 1 1 calc R U
H16C H -0.6958 -0.6357 -0.3648 0.061 Uiso 1 1 calc R U
C9 C -0.8957(2) -0.6974(3) -0.3233(2) 0.0272(9) Uani 1 1 d . .
C68 C -0.6924(3) -1.2843(2) -0.0979(2) 0.0323(11) Uani 1 1 d . .
H68A H -0.6994 -1.3004 -0.0591 0.048 Uiso 1 1 calc R U
H68B H -0.6541 -1.3020 -0.1136 0.048 Uiso 1 1 calc R U
H68C H -0.7274 -1.2956 -0.1226 0.048 Uiso 1 1 calc R U
C51 C -0.6885(3) -0.9539(2) -0.1928(2) 0.0328(11) Uani 1 1 d . .
H51A H -0.6552 -0.9554 -0.1661 0.039 Uiso 1 1 calc R U
C56 C -0.6642(3) -1.0964(2) -0.1565(3) 0.0314(11) Uani 1 1 d . .
H56A H -0.6693 -1.0871 -0.1151 0.038 Uiso 1 1 calc R U
H56B H -0.6231 -1.0813 -0.1693 0.038 Uiso 1 1 calc R U
C24 C -0.5744(2) -0.6642(3) -0.1319(3) 0.0329(11) Uani 1 1 d . .
H24A H -0.5319 -0.6680 -0.1466 0.049 Uiso 1 1 calc R U
H24B H -0.5803 -0.6930 -0.0999 0.049 Uiso 1 1 calc R U
H24C H -0.5813 -0.6217 -0.1185 0.049 Uiso 1 1 calc R U
C71 C -0.5819(3) -1.1644(3) -0.2526(3) 0.0412(15) Uani 1 1 d . .
H71A H -0.5406 -1.1735 -0.2681 0.062 Uiso 1 1 calc R U
H71B H -0.5851 -1.1201 -0.2441 0.062 Uiso 1 1 calc R U
H71C H -0.6135 -1.1758 -0.2809 0.062 Uiso 1 1 calc R U
C23 C -0.6053(2) -0.7437(2) -0.2047(2) 0.0258(9) Uani 1 1 d . .
H23A H -0.5613 -0.7452 -0.2153 0.039 Uiso 1 1 calc R U
H23B H -0.6308 -0.7516 -0.2388 0.039 Uiso 1 1 calc R U
H23C H -0.6138 -0.7754 -0.1756 0.039 Uiso 1 1 calc R U
C12 C -0.9056(3) -0.7663(3) -0.3118(4) 0.0463(17) Uani 1 1 d . .
H12A H -0.9496 -0.7765 -0.3166 0.069 Uiso 1 1 calc R U
H12B H -0.8926 -0.7761 -0.2725 0.069 Uiso 1 1 calc R U
H12C H -0.8808 -0.7906 -0.3390 0.069 Uiso 1 1 calc R U
C52 C -0.7065(3) -0.8981(2) -0.2180(2) 0.0386(14) Uani 1 1 d . .
H52A H -0.6852 -0.8610 -0.2084 0.046 Uiso 1 1 calc R U
C57 C -0.8782(2) -1.2157(3) -0.3215(2) 0.0302(10) Uani 1 1 d . .
C66 C -0.6382(4) -1.1968(3) -0.0499(3) 0.0460(16) Uani 1 1 d . .
H66A H -0.6497 -1.2158 -0.0132 0.069 Uiso 1 1 calc R U
H66B H -0.6366 -1.1517 -0.0455 0.069 Uiso 1 1 calc R U
H66C H -0.5974 -1.2121 -0.0619 0.069 Uiso 1 1 calc DR U
C70 C -0.5395(3) -1.1855(3) -0.1553(3) 0.0407(14) Uani 1 1 d . .
H70A H -0.4995 -1.1974 -0.1722 0.061 Uiso 1 1 calc R U
H70B H -0.5455 -1.2077 -0.1190 0.061 Uiso 1 1 calc DR U
H70C H -0.5397 -1.1408 -0.1480 0.061 Uiso 1 1 calc R U
C15 C -0.7645(4) -0.7719(3) -0.3829(3) 0.0464(18) Uani 1 1 d . .
H15A H -0.7405 -0.7845 -0.4167 0.070 Uiso 1 1 calc R U
H15B H -0.8071 -0.7872 -0.3865 0.070 Uiso 1 1 calc R U
H15C H -0.7454 -0.7895 -0.3483 0.070 Uiso 1 1 calc R U
C53 C -0.7545(4) -0.8959(2) -0.2565(2) 0.0414(16) Uani 1 1 d . .
H53A H -0.7663 -0.8570 -0.2722 0.050 Uiso 1 1 calc R U
C10 C -0.9302(3) -0.6598(3) -0.2768(3) 0.0423(14) Uani 1 1 d . .
H10A H -0.9747 -0.6688 -0.2788 0.064 Uiso 1 1 calc R U
H10B H -0.9234 -0.6155 -0.2835 0.064 Uiso 1 1 calc R U
H10C H -0.9143 -0.6711 -0.2388 0.064 Uiso 1 1 calc R U
C63 C -0.7936(3) -1.1488(3) -0.4314(2) 0.0390(13) Uani 1 1 d . .
H63A H -0.7660 -1.1476 -0.4648 0.058 Uiso 1 1 calc R U
H63B H -0.8121 -1.1078 -0.4255 0.058 Uiso 1 1 calc R U
H63C H -0.8266 -1.1792 -0.4379 0.058 Uiso 1 1 calc R U
C11 C -0.9238(3) -0.6808(3) -0.3823(3) 0.0393(13) Uani 1 1 d . .
H11A H -0.9674 -0.6936 -0.3834 0.059 Uiso 1 1 calc R U
H11B H -0.9008 -0.7022 -0.4127 0.059 Uiso 1 1 calc R U
H11C H -0.9211 -0.6360 -0.3883 0.059 Uiso 1 1 calc R U
C64 C -0.7216(3) -1.2264(3) -0.3898(2) 0.0374(13) Uani 1 1 d . .
H64A H -0.6983 -1.2223 -0.4258 0.056 Uiso 1 1 calc R U
H64B H -0.7511 -1.2607 -0.3932 0.056 Uiso 1 1 calc R U
H64C H -0.6928 -1.2347 -0.3581 0.056 Uiso 1 1 calc R U
C60 C -0.9091(3) -1.2200(4) -0.2629(3) 0.0437(15) Uani 1 1 d . .
H60A H -0.9484 -1.2426 -0.2664 0.065 Uiso 1 1 calc R U
H60B H -0.9173 -1.1783 -0.2482 0.065 Uiso 1 1 calc R U
H60C H -0.8817 -1.2420 -0.2362 0.065 Uiso 1 1 calc R U
C58 C -0.9238(3) -1.1833(4) -0.3627(4) 0.0509(18) Uani 1 1 d . .
H58A H -0.9613 -1.2087 -0.3670 0.076 Uiso 1 1 calc R U
H58B H -0.9042 -1.1779 -0.4004 0.076 Uiso 1 1 calc R U
H58C H -0.9351 -1.1427 -0.3471 0.076 Uiso 1 1 calc R U
C59 C -0.8646(3) -1.2810(3) -0.3425(3) 0.0457(16) Uani 1 1 d . .
H59A H -0.9037 -1.3032 -0.3485 0.069 Uiso 1 1 calc R U
H59B H -0.8397 -1.3029 -0.3138 0.069 Uiso 1 1 calc R U
H59C H -0.8416 -1.2790 -0.3788 0.069 Uiso 1 1 calc R U
C62 C -0.7086(3) -1.1150(3) -0.3676(2) 0.0377(13) Uani 1 1 d . .
H62A H -0.6828 -1.1099 -0.4019 0.057 Uiso 1 1 calc R U
H62B H -0.6823 -1.1260 -0.3348 0.057 Uiso 1 1 calc R U
H62C H -0.7304 -1.0762 -0.3594 0.057 Uiso 1 1 calc R U
Co2 Co -0.93765(2) -0.51115(3) -0.02497(2) 0.01568(9) Uani 1 1 d . .
Co4 Co -1.43734(2) -0.50716(3) -0.01696(2) 0.01457(9) Uani 1 1 d . .
P8 P -1.42697(5) -0.44056(5) -0.08747(4) 0.01492(17) Uani 1 1 d . .
P4 P -0.91313(5) -0.43339(5) -0.08250(4) 0.01721(18) Uani 1 1 d . .
P3 P -0.92797(5) -0.56880(5) 0.05268(5) 0.01739(18) Uani 1 1 d . .
P7 P -1.41395(5) -0.54695(6) 0.06693(5) 0.0200(2) Uani 1 1 d . .
N8 N -1.31246(16) -0.47103(19) -0.06353(16) 0.0201(6) Uani 1 1 d . .
C74 C -1.25160(19) -0.4700(2) -0.04604(18) 0.0183(7) Uani 1 1 d . .
C26 C -0.74719(19) -0.4857(2) -0.02355(19) 0.0202(7) Uani 1 1 d . .
N3 N -0.81334(17) -0.55586(19) 0.01657(17) 0.0224(7) Uani 1 1 d . .
N4 N -0.80526(17) -0.4769(2) -0.04809(17) 0.0231(7) Uani 1 1 d . .
C93 C -1.4357(2) -0.3564(2) -0.06678(19) 0.0213(7) Uani 1 1 d . .
C89 C -1.4690(2) -0.4574(2) -0.15711(18) 0.0215(8) Uani 1 1 d . .
C85 C -1.4378(2) -0.5011(3) 0.13266(18) 0.0276(9) Uani 1 1 d . .
B2 B -0.8501(2) -0.5178(2) -0.0220(2) 0.0189(8) Uani 1 1 d . .
C25 C -0.75256(18) -0.5356(2) 0.01667(17) 0.0182(7) Uani 1 1 d . .
C45 C -0.9326(2) -0.3529(2) -0.05701(17) 0.0188(7) Uani 1 1 d . .
C78 C -1.1895(2) -0.5096(2) 0.03333(19) 0.0237(8) Uani 1 1 d . .
H78A H -1.1861 -0.5314 0.0686 0.028 Uiso 1 1 calc R U
C37 C -0.9339(3) -0.5270(2) 0.12378(19) 0.0269(9) Uani 1 1 d . .
B4 B -1.3493(2) -0.5033(2) -0.0215(2) 0.0208(8) Uani 1 1 d . .
C27 C -0.6906(2) -0.4562(2) -0.0309(2) 0.0218(7) Uani 1 1 d . .
H27A H -0.6867 -0.4226 -0.0570 0.026 Uiso 1 1 calc R U
C28 C -0.6397(2) -0.4764(3) 0.0005(2) 0.0296(10) Uani 1 1 d . .
H28A H -0.6009 -0.4561 -0.0039 0.036 Uiso 1 1 calc R U
N7 N -1.30475(16) -0.5242(2) 0.02073(18) 0.0242(7) Uani 1 1 d . .
C32 C -0.8256(2) -0.4296(2) -0.0872(2) 0.0232(8) Uani 1 1 d . .
H32A H -0.8112 -0.4382 -0.1268 0.028 Uiso 1 1 calc R U
H32B H -0.8101 -0.3884 -0.0752 0.028 Uiso 1 1 calc R U
C75 C -1.1990(2) -0.4433(2) -0.0711(2) 0.0249(9) Uani 1 1 d . .
H75A H -1.2021 -0.4207 -0.1060 0.030 Uiso 1 1 calc R U
C73 C -1.24639(19) -0.5028(2) 0.00607(17) 0.0198(7) Uani 1 1 d . .
C80 C -1.3435(2) -0.4427(2) -0.11173(18) 0.0211(8) Uani 1 1 d . .
H80A H -1.3386 -0.4678 -0.1470 0.025 Uiso 1 1 calc R U
H80B H -1.3275 -0.4004 -0.1190 0.025 Uiso 1 1 calc R U
C90 C -1.5391(2) -0.4482(3) -0.1489(2) 0.0273(9) Uani 1 1 d . .
H90A H -1.5606 -0.4572 -0.1850 0.041 Uiso 1 1 calc R U
H90B H -1.5473 -0.4052 -0.1376 0.041 Uiso 1 1 calc R U
H90C H -1.5541 -0.4762 -0.1188 0.041 Uiso 1 1 calc R U
C30 C -0.7008(2) -0.5563(2) 0.04688(19) 0.0232(8) Uani 1 1 d . .
H30A H -0.7038 -0.5902 0.0728 0.028 Uiso 1 1 calc R U
C77 C -1.1376(2) -0.4836(3) 0.0075(2) 0.0293(10) Uani 1 1 d . .
H77A H -1.0981 -0.4882 0.0252 0.035 Uiso 1 1 calc R U
C46 C -0.8984(3) -0.3447(2) 0.0009(2) 0.0303(10) Uani 1 1 d . .
H46A H -0.9067 -0.3032 0.0162 0.046 Uiso 1 1 calc R U
H46B H -0.8537 -0.3497 -0.0050 0.046 Uiso 1 1 calc R U
H46C H -0.9131 -0.3758 0.0283 0.046 Uiso 1 1 calc R U
C31 C -0.8456(2) -0.5981(2) 0.05457(19) 0.0208(7) Uani 1 1 d . .
H31A H -0.8284 -0.5963 0.0940 0.025 Uiso 1 1 calc R U
H31B H -0.8431 -0.6412 0.0403 0.025 Uiso 1 1 calc R U
C76 C -1.1423(2) -0.4507(3) -0.0439(2) 0.0295(10) Uani 1 1 d . .
H76A H -1.1061 -0.4331 -0.0605 0.035 Uiso 1 1 calc R U
C96 C -1.3848(3) -0.3439(2) -0.0219(2) 0.0282(10) Uani 1 1 d . .
H96A H -1.3872 -0.3006 -0.0093 0.042 Uiso 1 1 calc R U
H96B H -1.3440 -0.3517 -0.0391 0.042 Uiso 1 1 calc R U
H96C H -1.3908 -0.3713 0.0112 0.042 Uiso 1 1 calc R U
C79 C -1.3266(2) -0.5490(3) 0.0746(2) 0.0308(11) Uani 1 1 d . .
H79A H -1.3128 -0.5231 0.1073 0.037 Uiso 1 1 calc R U
H79B H -1.3116 -0.5919 0.0804 0.037 Uiso 1 1 calc R U
C41 C -0.9349(3) -0.4433(2) -0.16082(18) 0.0267(9) Uani 1 1 d . .
C47 C -1.0017(2) -0.3468(2) -0.0448(2) 0.0254(9) Uani 1 1 d . .
H47A H -1.0107 -0.3046 -0.0317 0.038 Uiso 1 1 calc R U
H47B H -1.0136 -0.3764 -0.0149 0.038 Uiso 1 1 calc R U
H47C H -1.0252 -0.3554 -0.0800 0.038 Uiso 1 1 calc R U
C29 C -0.6448(2) -0.5261(3) 0.0381(2) 0.0306(11) Uani 1 1 d . .
H29A H -0.6091 -0.5397 0.0584 0.037 Uiso 1 1 calc R U
C91 C -1.4464(3) -0.4197(3) -0.2094(2) 0.0343(12) Uani 1 1 d . .
H91A H -1.4705 -0.4313 -0.2434 0.051 Uiso 1 1 calc R U
H91B H -1.4024 -0.4283 -0.2162 0.051 Uiso 1 1 calc R U
H91C H -1.4520 -0.3754 -0.2017 0.051 Uiso 1 1 calc R U
C92 C -1.4571(3) -0.5258(3) -0.1704(2) 0.0315(11) Uani 1 1 d . .
H92A H -1.4782 -0.5371 -0.2062 0.047 Uiso 1 1 calc R U
H92B H -1.4732 -0.5513 -0.1389 0.047 Uiso 1 1 calc R U
H92C H -1.4124 -0.5328 -0.1746 0.047 Uiso 1 1 calc R U
C38 C -0.9253(3) -0.5690(4) 0.1762(2) 0.0435(16) Uani 1 1 d . .
H38A H -0.9291 -0.5443 0.2113 0.065 Uiso 1 1 calc R U
H38B H -0.8841 -0.5881 0.1748 0.065 Uiso 1 1 calc R U
H38C H -0.9571 -0.6014 0.1759 0.065 Uiso 1 1 calc R U
C95 C -1.4267(3) -0.3109(2) -0.1168(2) 0.0318(10) Uani 1 1 d . .
H95A H -1.4323 -0.2685 -0.1029 0.048 Uiso 1 1 calc R U
H95B H -1.4573 -0.3197 -0.1469 0.048 Uiso 1 1 calc R U
H95C H -1.3848 -0.3157 -0.1325 0.048 Uiso 1 1 calc R U
C87 C -1.5085(3) -0.4946(4) 0.1349(2) 0.0390(14) Uani 1 1 d . .
H87A H -1.5203 -0.4708 0.1690 0.059 Uiso 1 1 calc R U
H87B H -1.5275 -0.5358 0.1367 0.059 Uiso 1 1 calc R U
H87C H -1.5230 -0.4730 0.1004 0.059 Uiso 1 1 calc R U
C81 C -1.4329(3) -0.6314(3) 0.0756(3) 0.0337(12) Uani 1 1 d . .
C94 C -1.4991(3) -0.3440(2) -0.0384(2) 0.0299(10) Uani 1 1 d . .
H94A H -1.5023 -0.3001 -0.0283 0.045 Uiso 1 1 calc R U
H94B H -1.5029 -0.3692 -0.0036 0.045 Uiso 1 1 calc R U
H94C H -1.5323 -0.3549 -0.0653 0.045 Uiso 1 1 calc R U
C88 C -1.4092(4) -0.4370(3) 0.1270(3) 0.0454(16) Uani 1 1 d . .
H88A H -1.4207 -0.4119 0.1605 0.068 Uiso 1 1 calc R U
H88B H -1.4245 -0.4172 0.0919 0.068 Uiso 1 1 calc R U
H88C H -1.3639 -0.4407 0.1251 0.068 Uiso 1 1 calc R U
C48 C -0.9128(3) -0.3002(2) -0.0975(2) 0.0281(9) Uani 1 1 d . .
H48A H -0.9246 -0.2603 -0.0807 0.042 Uiso 1 1 calc R U
H48B H -0.9334 -0.3053 -0.1347 0.042 Uiso 1 1 calc R U
H48C H -0.8677 -0.3015 -0.1029 0.042 Uiso 1 1 calc R U
C40 C -0.8814(3) -0.4804(3) 0.1246(2) 0.0392(14) Uani 1 1 d . .
H40A H -0.8824 -0.4573 0.1608 0.059 Uiso 1 1 calc R U
H40B H -0.8862 -0.4516 0.0924 0.059 Uiso 1 1 calc R U
H40C H -0.8417 -0.5022 0.1212 0.059 Uiso 1 1 calc R U
C44 C -0.9161(3) -0.5092(3) -0.1771(2) 0.0375(13) Uani 1 1 d . .
H44A H -0.9265 -0.5169 -0.2175 0.056 Uiso 1 1 calc R U
H44B H -0.9383 -0.5388 -0.1527 0.056 Uiso 1 1 calc R U
H44C H -0.8713 -0.5143 -0.1716 0.056 Uiso 1 1 calc R U
C33 C -0.9729(2) -0.6441(2) 0.0541(3) 0.0320(11) Uani 1 1 d . .
C39 C -0.9955(3) -0.4925(3) 0.1289(2) 0.0427(16) Uani 1 1 d . .
H39A H -0.9975 -0.4713 0.1661 0.064 Uiso 1 1 calc R U
H39B H -1.0299 -0.5221 0.1259 0.064 Uiso 1 1 calc R U
H39C H -0.9988 -0.4620 0.0979 0.064 Uiso 1 1 calc R U
C82 C -1.5028(3) -0.6428(3) 0.0698(4) 0.0441(16) Uani 1 1 d . .
H82A H -1.5115 -0.6871 0.0746 0.066 Uiso 1 1 calc R U
H82B H -1.5167 -0.6295 0.0316 0.066 Uiso 1 1 calc R U
H82C H -1.5250 -0.6192 0.0993 0.066 Uiso 1 1 calc R U
C43 C -0.9033(4) -0.3987(3) -0.2035(2) 0.0401(14) Uani 1 1 d . .
H43A H -0.9177 -0.4077 -0.2426 0.060 Uiso 1 1 calc R U
H43B H -0.8582 -0.4042 -0.2016 0.060 Uiso 1 1 calc R U
H43C H -0.9139 -0.3559 -0.1936 0.060 Uiso 1 1 calc R U
C86 C -1.4148(3) -0.5297(4) 0.1890(2) 0.0474(17) Uani 1 1 d . .
H86A H -1.4286 -0.5042 0.2214 0.071 Uiso 1 1 calc R U
H86B H -1.3694 -0.5317 0.1886 0.071 Uiso 1 1 calc R U
H86C H -1.4318 -0.5716 0.1930 0.071 Uiso 1 1 calc R U
C42 C -1.0060(3) -0.4375(4) -0.1667(2) 0.0408(14) Uani 1 1 d . .
H42A H -1.0178 -0.4426 -0.2071 0.061 Uiso 1 1 calc R U
H42B H -1.0192 -0.3965 -0.1533 0.061 Uiso 1 1 calc R U
H42C H -1.0261 -0.4695 -0.1435 0.061 Uiso 1 1 calc R U
C35 C -0.9690(3) -0.6707(3) -0.0069(3) 0.0444(15) Uani 1 1 d . .
H35A H -0.9916 -0.7100 -0.0085 0.067 Uiso 1 1 calc R U
H35B H -0.9255 -0.6776 -0.0171 0.067 Uiso 1 1 calc R U
H35C H -0.9876 -0.6413 -0.0340 0.067 Uiso 1 1 calc R U
C36 C -0.9488(3) -0.6930(3) 0.0966(3) 0.0427(15) Uani 1 1 d . .
H36A H -0.9747 -0.7302 0.0941 0.064 Uiso 1 1 calc R U
H36B H -0.9506 -0.6763 0.1358 0.064 Uiso 1 1 calc R U
H36C H -0.9058 -0.7035 0.0871 0.064 Uiso 1 1 calc R U
C83 C -1.4018(3) -0.6646(3) 0.0232(4) 0.0457(16) Uani 1 1 d . .
H83A H -1.4098 -0.7092 0.0254 0.069 Uiso 1 1 calc R U
H83B H -1.3570 -0.6572 0.0239 0.069 Uiso 1 1 calc R U
H83C H -1.4193 -0.6482 -0.0126 0.069 Uiso 1 1 calc R U
C84 C -1.4094(4) -0.6642(4) 0.1295(4) 0.058(2) Uani 1 1 d . .
H84A H -1.4222 -0.7078 0.1286 0.087 Uiso 1 1 calc R U
H84B H -1.4268 -0.6442 0.1637 0.087 Uiso 1 1 calc R U
H84C H -1.3640 -0.6618 0.1309 0.087 Uiso 1 1 calc R U
C34 C -1.0419(3) -0.6314(3) 0.0680(4) 0.058(2) Uani 1 1 d . .
H34A H -1.0648 -0.6706 0.0684 0.086 Uiso 1 1 calc R U
H34B H -1.0595 -0.6041 0.0386 0.086 Uiso 1 1 calc R U
H34C H -1.0452 -0.6115 0.1057 0.086 Uiso 1 1 calc R U

loop_
_atom_site_aniso_label
_atom_site_aniso_U_11
_atom_site_aniso_U_22
_atom_site_aniso_U_33
_atom_site_aniso_U_23
_atom_site_aniso_U_13
_atom_site_aniso_U_12
Co1 0.0204(2) 0.0105(2) 0.01259(19) -0.00071(17) 0.00155(17) 0.00032(17)
Co3 0.0197(2) 0.0123(2) 0.0146(2) -0.00109(17) -0.00037(18) -0.00163(18)
P1 0.0173(4) 0.0125(4) 0.0166(4) -0.0021(3) -0.0025(3) 0.0014(3)
P5 0.0192(4) 0.0167(4) 0.0172(4) -0.0016(3) -0.0015(3) 0.0026(3)
P2 0.0211(4) 0.0138(4) 0.0128(4) 0.0003(3) -0.0004(3) 0.0009(3)
P6 0.0245(5) 0.0151(5) 0.0185(4) 0.0008(3) -0.0054(4) -0.0037(4)
N1 0.0256(15) 0.0105(13) 0.0171(13) -0.0033(11) -0.0032(12) -0.0006(11)
C8 0.028(2) 0.0164(17) 0.0165(16) -0.0027(13) -0.0033(14) -0.0006(14)
C2 0.0180(15) 0.0125(15) 0.0192(15) -0.0046(12) 0.0028(12) -0.0002(12)
N2 0.0262(16) 0.0106(13) 0.0184(14) -0.0023(11) -0.0044(12) -0.0006(12)
C3 0.0224(18) 0.0142(17) 0.028(2) -0.0052(14) 0.0036(15) -0.0029(14)
B1 0.0205(18) 0.0130(17) 0.0173(17) -0.0007(14) -0.0005(15) 0.0031(14)
C1 0.0250(17) 0.0130(15) 0.0162(15) -0.0012(12) 0.0041(13) 0.0011(13)
C7 0.0275(19) 0.0163(17) 0.0194(17) -0.0011(13) -0.0065(15) 0.0011(15)
C21 0.0204(17) 0.0198(19) 0.0223(18) 0.0029(14) -0.0014(14) -0.0009(14)
C13 0.033(2) 0.025(2) 0.0141(15) 0.0005(14) 0.0008(14) 0.0072(17)
C50 0.043(3) 0.0139(17) 0.0221(18) 0.0001(14) 0.0096(18) -0.0027(17)
N6 0.037(2) 0.0128(15) 0.0229(16) -0.0016(12) 0.0000(15) -0.0042(14)
C17 0.037(2) 0.0178(18) 0.0141(15) 0.0009(13) 0.0029(15) 0.0012(16)
C6 0.030(2) 0.0161(18) 0.0219(18) 0.0016(14) 0.0017(16) 0.0042(15)
B3 0.032(2) 0.018(2) 0.0192(19) -0.0032(15) -0.0021(18) 0.0010(18)
C65 0.034(2) 0.025(2) 0.0171(17) -0.0029(15) -0.0040(16) -0.0015(18)
C55 0.034(2) 0.023(2) 0.024(2) -0.0017(16) -0.0066(17) 0.0110(18)
C49 0.047(3) 0.0152(18) 0.0211(18) 0.0015(14) 0.0109(18) 0.0059(18)
C4 0.033(2) 0.0144(17) 0.031(2) -0.0064(16) 0.0098(19) -0.0072(15)
C22 0.026(2) 0.024(2) 0.0251(19) 0.0029(17) 0.0036(17) -0.0067(16)
C69 0.0214(18) 0.021(2) 0.031(2) 0.0087(16) -0.0046(16) -0.0059(15)
C54 0.057(3) 0.020(2) 0.024(2) 0.0037(17) 0.014(2) 0.013(2)
C61 0.035(2) 0.029(2) 0.0164(17) 0.0040(15) 0.0014(16) 0.0057(19)
C14 0.050(3) 0.030(2) 0.0151(17) -0.0007(16) -0.0053(18) 0.008(2)
C5 0.034(2) 0.0137(17) 0.028(2) 0.0026(15) 0.0077(17) -0.0016(15)
N5 0.039(2) 0.0132(16) 0.0274(18) -0.0003(13) -0.0060(16) 0.0066(15)
C67 0.057(4) 0.065(4) 0.018(2) 0.002(2) 0.009(2) 0.024(4)
C19 0.058(4) 0.032(3) 0.0150(17) 0.0018(17) -0.0077(19) -0.007(3)
C72 0.024(2) 0.031(3) 0.038(3) -0.001(2) 0.0036(19) -0.0062(18)
C18 0.043(3) 0.022(2) 0.0191(18) 0.0044(15) 0.0014(18) -0.0004(19)
C20 0.039(3) 0.031(3) 0.0187(18) 0.0038(16) 0.0122(17) 0.002(2)
C16 0.033(3) 0.069(4) 0.019(2) 0.006(2) 0.0074(18) 0.008(3)
C9 0.0175(17) 0.029(2) 0.036(2) -0.0063(19) -0.0058(16) -0.0047(16)
C68 0.053(3) 0.025(2) 0.0191(19) 0.0037(16) 0.007(2) -0.006(2)
C51 0.052(3) 0.0149(19) 0.031(2) -0.0070(16) 0.015(2) -0.007(2)
C56 0.037(3) 0.016(2) 0.042(3) -0.0029(18) -0.013(2) -0.0045(18)
C24 0.022(2) 0.039(3) 0.038(3) 0.002(2) -0.0071(19) -0.0005(19)
C71 0.027(2) 0.047(3) 0.050(3) 0.028(3) 0.004(2) -0.002(2)
C23 0.0216(19) 0.019(2) 0.037(2) 0.0004(17) 0.0050(17) 0.0006(15)
C12 0.036(3) 0.036(3) 0.067(5) 0.009(3) -0.020(3) -0.017(2)
C52 0.065(4) 0.017(2) 0.034(3) -0.0064(18) 0.026(3) -0.012(2)
C57 0.024(2) 0.032(3) 0.035(2) 0.004(2) -0.0125(19) -0.0044(18)
C66 0.070(4) 0.038(3) 0.030(3) 0.008(2) -0.022(3) -0.015(3)
C70 0.029(2) 0.035(3) 0.058(4) -0.004(3) -0.012(3) -0.007(2)
C15 0.085(5) 0.025(3) 0.029(2) -0.001(2) 0.020(3) 0.021(3)
C53 0.077(5) 0.015(2) 0.032(3) 0.0061(17) 0.024(3) 0.010(2)
C10 0.019(2) 0.060(4) 0.049(3) -0.004(3) 0.003(2) 0.004(2)
C63 0.056(4) 0.042(3) 0.019(2) 0.002(2) -0.009(2) 0.006(3)
C11 0.033(3) 0.041(3) 0.044(3) -0.004(2) -0.020(2) 0.002(2)
C64 0.044(3) 0.048(3) 0.021(2) -0.004(2) 0.005(2) 0.018(3)
C60 0.020(2) 0.055(4) 0.056(4) 0.006(3) 0.006(2) -0.006(2)
C58 0.031(3) 0.054(4) 0.068(5) 0.006(3) -0.028(3) 0.003(3)
C59 0.046(4) 0.029(3) 0.062(4) -0.008(3) -0.024(3) -0.006(2)
C62 0.041(3) 0.046(3) 0.027(2) 0.014(2) 0.005(2) -0.006(3)
Co2 0.01183(19) 0.0194(2) 0.0158(2) -0.00106(18) -0.00038(17) 0.00183(18)
Co4 0.01240(19) 0.0159(2) 0.0154(2) 0.00044(17) 0.00073(17) -0.00056(17)
P8 0.0130(4) 0.0177(4) 0.0140(4) 0.0008(3) -0.0016(3) -0.0005(3)
P4 0.0155(4) 0.0219(5) 0.0142(4) 0.0002(3) 0.0010(3) 0.0033(4)
P3 0.0144(4) 0.0165(4) 0.0213(4) 0.0022(3) 0.0033(3) 0.0007(3)
P7 0.0160(4) 0.0222(5) 0.0218(5) 0.0091(4) 0.0030(4) 0.0007(4)
N8 0.0112(12) 0.0311(19) 0.0179(14) 0.0049(13) 0.0000(11) -0.0023(13)
C74 0.0121(14) 0.0234(18) 0.0194(16) -0.0022(13) -0.0006(13) 0.0007(13)
C26 0.0137(14) 0.0243(19) 0.0227(17) -0.0027(15) 0.0034(13) 0.0062(14)
N3 0.0128(13) 0.0287(19) 0.0256(17) 0.0075(14) -0.0019(12) 0.0024(13)
N4 0.0130(14) 0.0294(19) 0.0270(17) 0.0109(14) 0.0019(12) 0.0003(13)
C93 0.0261(19) 0.0159(17) 0.0219(17) 0.0035(13) -0.0043(16) -0.0025(15)
C89 0.0184(17) 0.032(2) 0.0142(15) -0.0002(15) -0.0031(13) 0.0003(15)
C85 0.028(2) 0.040(3) 0.0153(16) 0.0031(16) 0.0012(15) -0.007(2)
B2 0.0132(16) 0.022(2) 0.0209(19) 0.0051(16) 0.0014(14) 0.0016(14)
C25 0.0117(13) 0.0255(19) 0.0174(15) -0.0027(13) -0.0002(12) 0.0032(13)
C45 0.0208(17) 0.0192(17) 0.0165(15) 0.0010(13) -0.0014(13) -0.0002(14)
C78 0.0157(15) 0.034(2) 0.0210(17) 0.0014(16) -0.0050(13) 0.0026(16)
C37 0.031(2) 0.032(2) 0.0174(17) -0.0005(15) 0.0014(16) 0.0062(19)
B4 0.0140(16) 0.026(2) 0.0227(19) 0.0072(17) -0.0010(15) -0.0003(15)
C27 0.0178(16) 0.0227(19) 0.0248(19) -0.0052(15) 0.0048(14) -0.0003(15)
C28 0.0148(17) 0.038(3) 0.036(2) -0.008(2) -0.0036(16) -0.0027(17)
N7 0.0120(14) 0.035(2) 0.0253(17) 0.0104(15) -0.0013(12) 0.0013(13)
C32 0.0182(17) 0.025(2) 0.0264(19) 0.0065(16) 0.0045(15) 0.0012(15)
C75 0.0170(18) 0.034(2) 0.0232(19) 0.0003(17) 0.0017(14) -0.0053(16)
C73 0.0135(14) 0.026(2) 0.0196(16) 0.0011(14) 0.0020(12) 0.0041(14)
C80 0.0168(16) 0.029(2) 0.0172(16) 0.0007(15) 0.0014(13) -0.0023(14)
C90 0.0194(18) 0.040(3) 0.0224(19) -0.0013(18) -0.0058(15) 0.0020(18)
C30 0.0174(17) 0.033(2) 0.0198(17) -0.0033(16) -0.0013(14) 0.0053(15)
C77 0.0133(16) 0.046(3) 0.029(2) -0.001(2) -0.0026(15) 0.0011(18)
C46 0.038(3) 0.025(2) 0.028(2) -0.0009(17) -0.014(2) -0.0066(19)
C31 0.0178(16) 0.024(2) 0.0202(17) 0.0050(15) 0.0017(13) 0.0025(14)
C76 0.0178(18) 0.040(3) 0.030(2) 0.000(2) 0.0009(16) -0.0066(18)
C96 0.038(3) 0.021(2) 0.025(2) -0.0033(16) -0.0078(19) -0.0094(18)
C79 0.0167(18) 0.046(3) 0.030(2) 0.020(2) -0.0017(16) 0.0000(18)
C41 0.036(2) 0.030(2) 0.0132(15) -0.0037(15) -0.0012(16) 0.0049(19)
C47 0.0217(19) 0.024(2) 0.030(2) -0.0008(17) 0.0050(16) 0.0058(16)
C29 0.0161(17) 0.045(3) 0.031(2) -0.006(2) -0.0049(16) 0.0053(18)
C91 0.031(2) 0.056(4) 0.0160(18) 0.003(2) -0.0034(17) -0.002(2)
C92 0.036(3) 0.033(3) 0.026(2) -0.0140(19) -0.0053(19) 0.001(2)
C38 0.050(4) 0.064(4) 0.0168(19) 0.012(2) 0.009(2) 0.025(3)
C95 0.042(3) 0.021(2) 0.033(2) 0.0087(18) -0.009(2) -0.003(2)
C87 0.025(2) 0.062(4) 0.030(2) -0.016(3) 0.0029(18) 0.007(2)
C81 0.030(2) 0.025(2) 0.046(3) 0.018(2) 0.011(2) 0.0036(19)
C94 0.035(3) 0.022(2) 0.032(2) -0.0070(18) 0.0035(19) 0.0067(18)
C88 0.059(4) 0.053(4) 0.025(2) -0.005(2) 0.006(2) -0.020(3)
C48 0.035(2) 0.024(2) 0.026(2) 0.0035(17) 0.0003(18) -0.0043(18)
C40 0.054(4) 0.039(3) 0.024(2) -0.011(2) -0.015(2) 0.011(3)
C44 0.066(4) 0.026(2) 0.021(2) -0.0079(18) 0.004(2) 0.009(3)
C33 0.022(2) 0.021(2) 0.052(3) 0.008(2) -0.001(2) -0.0025(17)
C39 0.049(3) 0.054(4) 0.026(2) 0.004(2) 0.011(2) 0.031(3)
C82 0.027(3) 0.031(3) 0.075(5) 0.016(3) 0.013(3) -0.005(2)
C43 0.061(4) 0.042(3) 0.017(2) 0.003(2) 0.002(2) 0.007(3)
C86 0.041(3) 0.080(5) 0.021(2) 0.012(3) -0.001(2) -0.008(3)
C42 0.038(3) 0.059(4) 0.025(2) -0.007(2) -0.017(2) 0.004(3)
C35 0.045(3) 0.026(3) 0.062(4) -0.004(3) -0.015(3) -0.009(2)
C36 0.032(3) 0.031(3) 0.065(4) 0.021(3) 0.003(3) -0.002(2)
C83 0.048(3) 0.019(2) 0.070(5) 0.006(3) 0.021(3) 0.006(2)
C84 0.059(4) 0.048(4) 0.067(5) 0.041(4) 0.019(4) 0.007(3)
C34 0.024(3) 0.040(4) 0.109(7) 0.030(4) 0.005(3) -0.009(2)

loop_
_atom_type_symbol
_atom_type_description
_atom_type_scat_dispersion_real
_atom_type_scat_dispersion_imag
_atom_type_scat_source
C C 0.0033 0.0016 'International Tables Vol C Tables 4.2.6.8 and 6.1.1.4'
H H 0.0000 0.0000 'International Tables Vol C Tables 4.2.6.8 and 6.1.1.4'
B B 0.0013 0.0007 'International Tables Vol C Tables 4.2.6.8 and 6.1.1.4'
N N 0.0061 0.0033 'International Tables Vol C Tables 4.2.6.8 and 6.1.1.4'
P P 0.1023 0.0942 'International Tables Vol C Tables 4.2.6.8 and 6.1.1.4'
Co Co 0.3494 0.9721 'International Tables Vol C Tables 4.2.6.8 and 6.1.1.4'

loop_
_geom_angle_atom_site_label_1
_geom_angle_atom_site_label_2
_geom_angle_atom_site_label_3
_geom_angle
B1 Co1 P2 80.52(14)
B1 Co1 P1 81.09(14)
P2 Co1 P1 152.61(5)
B3 Co3 P6 81.14(17)
B3 Co3 P5 80.34(16)
P6 Co3 P5 153.16(5)
C13 P1 C7 100.6(2)
C13 P1 C9 110.1(2)
C7 P1 C9 102.2(2)
C13 P1 Co1 118.97(15)
C7 P1 Co1 107.86(13)
C9 P1 Co1 114.72(18)
C55 P5 C61 102.2(2)
C55 P5 C57 102.1(3)
C61 P5 C57 110.6(3)
C55 P5 Co3 107.27(15)
C61 P5 Co3 115.56(17)
C57 P5 Co3 116.97(17)
C17 P2 C8 102.35(19)
C17 P2 C21 111.2(2)
C8 P2 C21 101.0(2)
C17 P2 Co1 116.64(16)
C8 P2 Co1 107.55(14)
C21 P2 Co1 115.79(14)
C56 P6 C69 101.1(2)
C56 P6 C65 102.0(2)
C69 P6 C65 111.0(2)
C56 P6 Co3 108.26(17)
C69 P6 Co3 117.09(16)
C65 P6 Co3 115.19(17)
C1 N1 C7 126.3(4)
C1 N1 B1 109.3(3)
C7 N1 B1 119.7(3)
N2 C8 P2 103.1(3)
N2 C8 H8A 111.1
P2 C8 H8A 111.1
N2 C8 H8B 111.1
P2 C8 H8B 111.1
H8A C8 H8B 109.1
C3 C2 N2 131.0(4)
C3 C2 C1 121.2(4)
N2 C2 C1 107.7(3)
C2 N2 C8 129.7(3)
C2 N2 B1 108.8(3)
C8 N2 B1 119.4(3)
C2 C3 C4 117.0(4)
C2 C3 H3A 121.5
C4 C3 H3A 121.5
N2 B1 N1 105.6(3)
N2 B1 Co1 126.4(3)
N1 B1 Co1 126.6(3)
C6 C1 N1 131.9(4)
C6 C1 C2 120.0(4)
N1 C1 C2 108.0(3)
N1 C7 P1 104.5(3)
N1 C7 H7A 110.9
P1 C7 H7A 110.9
N1 C7 H7B 110.9
P1 C7 H7B 110.9
H7A C7 H7B 108.9
C23 C21 C22 108.7(4)
C23 C21 C24 108.8(4)
C22 C21 C24 107.8(4)
C23 C21 P2 111.1(3)
C22 C21 P2 105.3(3)
C24 C21 P2 114.9(3)
C15 C13 C14 108.8(4)
C15 C13 C16 107.1(5)
C14 C13 C16 106.6(4)
C15 C13 P1 111.1(4)
C14 C13 P1 116.0(3)
C16 C13 P1 106.8(3)
C51 C50 N6 131.1(5)
C51 C50 C49 121.0(5)
N6 C50 C49 107.9(4)
C50 N6 B3 108.8(4)
C50 N6 C56 129.4(4)
B3 N6 C56 120.0(4)
C18 C17 C19 108.9(4)
C18 C17 C20 108.2(4)
C19 C17 C20 107.2(4)
C18 C17 P2 110.6(3)
C19 C17 P2 115.4(4)
C20 C17 P2 106.2(3)
C1 C6 C5 119.2(4)
C1 C6 H6A 120.4
C5 C6 H6A 120.4
N6 B3 N5 105.2(4)
N6 B3 Co3 126.4(4)
N5 B3 Co3 126.9(4)
C66 C65 C68 108.5(5)
C66 C65 C67 107.8(5)
C68 C65 C67 108.3(5)
C66 C65 P6 116.4(4)
C68 C65 P6 109.8(3)
C67 C65 P6 105.8(4)
N5 C55 P5 103.4(3)
N5 C55 H55A 111.1
P5 C55 H55A 111.1
N5 C55 H55B 111.1
P5 C55 H55B 111.1
H55A C55 H55B 109.0
C54 C49 N5 129.7(5)
C54 C49 C50 121.3(5)
N5 C49 C50 108.9(4)
C5 C4 C3 122.0(4)
C5 C4 H4A 119.0
C3 C4 H4A 119.0
C21 C22 H22A 109.5
C21 C22 H22B 109.5
H22A C22 H22B 109.5
C21 C22 H22C 109.5
H22A C22 H22C 109.5
H22B C22 H22C 109.5
C72 C69 C70 108.4(4)
C72 C69 C71 107.5(5)
C70 C69 C71 107.7(5)
C72 C69 P6 111.7(3)
C70 C69 P6 114.8(4)
C71 C69 P6 106.3(3)
C49 C54 C53 116.3(6)
C49 C54 H54A 121.9
C53 C54 H54A 121.9
C64 C61 C63 109.3(4)
C64 C61 C62 108.3(5)
C63 C61 C62 106.8(5)
C64 C61 P5 111.9(4)
C63 C61 P5 115.0(4)
C62 C61 P5 105.1(3)
C13 C14 H14A 109.5
C13 C14 H14B 109.5
H14A C14 H14B 109.5
C13 C14 H14C 109.5
H14A C14 H14C 109.5
H14B C14 H14C 109.5
C4 C5 C6 120.6(4)
C4 C5 H5A 119.7
C6 C5 H5A 119.7
C49 N5 C55 131.0(4)
C49 N5 B3 108.9(4)
C55 N5 B3 118.4(4)
C65 C67 H67A 109.5
C65 C67 H67B 109.5
H67A C67 H67B 109.5
C65 C67 H67C 109.5
H67A C67 H67C 109.5
H67B C67 H67C 109.5
C17 C19 H19A 109.5
C17 C19 H19B 109.5
H19A C19 H19B 109.5
C17 C19 H19C 109.5
H19A C19 H19C 109.5
H19B C19 H19C 109.5
C69 C72 H72A 109.5
C69 C72 H72B 109.5
H72A C72 H72B 109.5
C69 C72 H72C 109.5
H72A C72 H72C 109.5
H72B C72 H72C 109.5
C17 C18 H18A 109.5
C17 C18 H18B 109.5
H18A C18 H18B 109.5
C17 C18 H18C 109.5
H18A C18 H18C 109.5
H18B C18 H18C 109.5
C17 C20 H20A 109.5
C17 C20 H20B 109.5
H20A C20 H20B 109.5
C17 C20 H20C 109.5
H20A C20 H20C 109.5
H20B C20 H20C 109.5
C13 C16 H16A 109.5
C13 C16 H16B 109.5
H16A C16 H16B 109.5
C13 C16 H16C 109.5
H16A C16 H16C 109.5
H16B C16 H16C 109.5
C12 C9 C10 108.9(5)
C12 C9 C11 109.1(5)
C10 C9 C11 108.2(5)
C12 C9 P1 111.0(4)
C10 C9 P1 104.7(3)
C11 C9 P1 114.6(4)
C65 C68 H68A 109.5
C65 C68 H68B 109.5
H68A C68 H68B 109.5
C65 C68 H68C 109.5
H68A C68 H68C 109.5
H68B C68 H68C 109.5
C50 C51 C52 118.1(6)
C50 C51 H51A 121.0
C52 C51 H51A 121.0
N6 C56 P6 104.1(3)
N6 C56 H56A 110.9
P6 C56 H56A 110.9
N6 C56 H56B 110.9
P6 C56 H56B 110.9
H56A C56 H56B 109.0
C21 C24 H24A 109.5
C21 C24 H24B 109.5
H24A C24 H24B 109.5
C21 C24 H24C 109.5
H24A C24 H24C 109.5
H24B C24 H24C 109.5
C69 C71 H71A 109.5
C69 C71 H71B 109.5
H71A C71 H71B 109.5
C69 C71 H71C 109.5
H71A C71 H71C 109.5
H71B C71 H71C 109.5
C21 C23 H23A 109.5
C21 C23 H23B 109.5
H23A C23 H23B 109.5
C21 C23 H23C 109.5
H23A C23 H23C 109.5
H23B C23 H23C 109.5
C9 C12 H12A 109.5
C9 C12 H12B 109.5
H12A C12 H12B 109.5
C9 C12 H12C 109.5
H12A C12 H12C 109.5
H12B C12 H12C 109.5
C53 C52 C51 121.0(5)
C53 C52 H52A 119.5
C51 C52 H52A 119.5
C59 C57 C60 108.4(6)
C59 C57 C58 110.1(5)
C60 C57 C58 107.8(5)
C59 C57 P5 110.4(4)
C60 C57 P5 105.6(4)
C58 C57 P5 114.2(4)
C65 C66 H66A 109.5
C65 C66 H66B 109.5
H66A C66 H66B 109.5
C65 C66 H66C 109.5
H66A C66 H66C 109.5
H66B C66 H66C 109.5
C69 C70 H70A 109.5
C69 C70 H70B 109.5
H70A C70 H70B 109.5
C69 C70 H70C 109.5
H70A C70 H70C 109.5
H70B C70 H70C 109.5
C13 C15 H15A 109.5
C13 C15 H15B 109.5
H15A C15 H15B 109.5
C13 C15 H15C 109.5
H15A C15 H15C 109.5
H15B C15 H15C 109.5
C52 C53 C54 122.2(5)
C52 C53 H53A 118.9
C54 C53 H53A 118.9
C9 C10 H10A 109.5
C9 C10 H10B 109.5
H10A C10 H10B 109.5
C9 C10 H10C 109.5
H10A C10 H10C 109.5
H10B C10 H10C 109.5
C61 C63 H63A 109.5
C61 C63 H63B 109.5
H63A C63 H63B 109.5
C61 C63 H63C 109.5
H63A C63 H63C 109.5
H63B C63 H63C 109.5
C9 C11 H11A 109.5
C9 C11 H11B 109.5
H11A C11 H11B 109.5
C9 C11 H11C 109.5
H11A C11 H11C 109.5
H11B C11 H11C 109.5
C61 C64 H64A 109.5
C61 C64 H64B 109.5
H64A C64 H64B 109.5
C61 C64 H64C 109.5
H64A C64 H64C 109.5
H64B C64 H64C 109.5
C57 C60 H60A 109.5
C57 C60 H60B 109.5
H60A C60 H60B 109.5
C57 C60 H60C 109.5
H60A C60 H60C 109.5
H60B C60 H60C 109.5
C57 C58 H58A 109.5
C57 C58 H58B 109.5
H58A C58 H58B 109.5
C57 C58 H58C 109.5
H58A C58 H58C 109.5
H58B C58 H58C 109.5
C57 C59 H59A 109.5
C57 C59 H59B 109.5
H59A C59 H59B 109.5
C57 C59 H59C 109.5
H59A C59 H59C 109.5
H59B C59 H59C 109.5
C61 C62 H62A 109.5
C61 C62 H62B 109.5
H62A C62 H62B 109.5
C61 C62 H62C 109.5
H62A C62 H62C 109.5
H62B C62 H62C 109.5
B2 Co2 P3 80.38(15)
B2 Co2 P4 80.89(15)
P3 Co2 P4 154.48(5)
B4 Co4 P7 80.64(15)
B4 Co4 P8 80.10(15)
P7 Co4 P8 154.16(5)
C80 P8 C93 101.2(2)
C80 P8 C89 101.28(19)
C93 P8 C89 110.8(2)
C80 P8 Co4 107.78(15)
C93 P8 Co4 115.47(14)
C89 P8 Co4 117.77(16)
C45 P4 C32 101.6(2)
C45 P4 C41 110.6(2)
C32 P4 C41 101.3(2)
C45 P4 Co2 117.17(14)
C32 P4 Co2 107.85(15)
C41 P4 Co2 115.95(18)
C31 P3 C37 101.7(2)
C31 P3 C33 101.1(2)
C37 P3 C33 111.1(3)
C31 P3 Co2 107.33(14)
C37 P3 Co2 116.20(16)
C33 P3 Co2 116.8(2)
C81 P7 C79 100.6(3)
C81 P7 C85 111.2(2)
C79 P7 C85 101.9(3)
C81 P7 Co4 115.2(2)
C79 P7 Co4 108.80(15)
C85 P7 Co4 116.88(17)
C74 N8 B4 109.5(4)
C74 N8 C80 131.8(4)
B4 N8 C80 118.5(3)
N8 C74 C75 131.1(4)
N8 C74 C73 108.8(4)
C75 C74 C73 120.1(4)
C27 C26 N4 132.8(4)
C27 C26 C25 119.8(4)
N4 C26 C25 107.3(4)
C25 N3 C31 130.9(4)
C25 N3 B2 109.8(4)
C31 N3 B2 118.1(3)
C26 N4 C32 129.2(4)
C26 N4 B2 110.3(4)
C32 N4 B2 119.9(4)
C95 C93 C96 108.1(4)
C95 C93 C94 109.0(4)
C96 C93 C94 108.1(4)
C95 C93 P8 114.2(3)
C96 C93 P8 105.7(3)
C94 C93 P8 111.4(3)
C92 C89 C90 108.4(4)
C92 C89 C91 107.3(4)
C90 C89 C91 109.9(4)
C92 C89 P8 106.2(3)
C90 C89 P8 109.8(3)
C91 C89 P8 115.0(3)
C88 C85 C86 108.0(5)
C88 C85 C87 108.8(6)
C86 C85 C87 109.3(5)
C88 C85 P7 107.2(3)
C86 C85 P7 113.1(5)
C87 C85 P7 110.2(3)
N4 B2 N3 104.0(3)
N4 B2 Co2 127.3(3)
N3 B2 Co2 127.5(3)
N3 C25 C30 131.2(4)
N3 C25 C26 108.3(3)
C30 C25 C26 120.5(4)
C47 C45 C48 108.8(4)
C47 C45 C46 107.1(4)
C48 C45 C46 108.4(4)
C47 C45 P4 111.0(3)
C48 C45 P4 115.3(3)
C46 C45 P4 105.9(3)
C77 C78 C73 118.1(4)
C77 C78 H78A 120.9
C73 C78 H78A 120.9
C40 C37 C39 109.0(5)
C40 C37 C38 107.0(5)
C39 C37 C38 109.4(4)
C40 C37 P3 106.2(3)
C39 C37 P3 111.1(4)
C38 C37 P3 114.0(4)
N8 B4 N7 104.2(4)
N8 B4 Co4 127.6(3)
N7 B4 Co4 127.7(3)
C26 C27 C28 119.1(5)
C26 C27 H27A 120.5
C28 C27 H27A 120.5
C27 C28 C29 120.8(4)
C27 C28 H28A 119.6
C29 C28 H28A 119.6
C73 N7 C79 129.5(4)
C73 N7 B4 109.4(4)
C79 N7 B4 119.3(4)
N4 C32 P4 103.7(3)
N4 C32 H32A 111.0
P4 C32 H32A 111.0
N4 C32 H32B 111.0
P4 C32 H32B 111.0
H32A C32 H32B 109.0
C76 C75 C74 118.5(4)
C76 C75 H75A 120.8
C74 C75 H75A 120.8
N7 C73 C78 131.0(4)
N7 C73 C74 107.9(4)
C78 C73 C74 121.1(4)
N8 C80 P8 102.7(3)
N8 C80 H80A 111.2
P8 C80 H80A 111.2
N8 C80 H80B 111.2
P8 C80 H80B 111.2
H80A C80 H80B 109.1
C89 C90 H90A 109.5
C89 C90 H90B 109.5
H90A C90 H90B 109.5
C89 C90 H90C 109.5
H90A C90 H90C 109.5
H90B C90 H90C 109.5
C29 C30 C25 118.2(5)
C29 C30 H30A 120.9
C25 C30 H30A 120.9
C78 C77 C76 121.2(4)
C78 C77 H77A 119.4
C76 C77 H77A 119.4
C45 C46 H46A 109.5
C45 C46 H46B 109.5
H46A C46 H46B 109.5
C45 C46 H46C 109.5
H46A C46 H46C 109.5
H46B C46 H46C 109.5
N3 C31 P3 103.1(3)
N3 C31 H31A 111.1
P3 C31 H31A 111.1
N3 C31 H31B 111.1
P3 C31 H31B 111.1
H31A C31 H31B 109.1
C75 C76 C77 121.0(4)
C75 C76 H76A 119.5
C77 C76 H76A 119.5
C93 C96 H96A 109.5
C93 C96 H96B 109.5
H96A C96 H96B 109.5
C93 C96 H96C 109.5
H96A C96 H96C 109.5
H96B C96 H96C 109.5
N7 C79 P7 103.5(3)
N7 C79 H79A 111.1
P7 C79 H79A 111.1
N7 C79 H79B 111.1
P7 C79 H79B 111.1
H79A C79 H79B 109.0
C44 C41 C42 108.5(5)
C44 C41 C43 107.7(4)
C42 C41 C43 109.3(5)
C44 C41 P4 106.1(3)
C42 C41 P4 108.9(3)
C43 C41 P4 116.1(4)
C45 C47 H47A 109.5
C45 C47 H47B 109.5
H47A C47 H47B 109.5
C45 C47 H47C 109.5
H47A C47 H47C 109.5
H47B C47 H47C 109.5
C30 C29 C28 121.7(4)
C30 C29 H29A 119.2
C28 C29 H29A 119.2
C89 C91 H91A 109.5
C89 C91 H91B 109.5
H91A C91 H91B 109.5
C89 C91 H91C 109.5
H91A C91 H91C 109.5
H91B C91 H91C 109.5
C89 C92 H92A 109.5
C89 C92 H92B 109.5
H92A C92 H92B 109.5
C89 C92 H92C 109.5
H92A C92 H92C 109.5
H92B C92 H92C 109.5
C37 C38 H38A 109.5
C37 C38 H38B 109.5
H38A C38 H38B 109.5
C37 C38 H38C 109.5
H38A C38 H38C 109.5
H38B C38 H38C 109.5
C93 C95 H95A 109.5
C93 C95 H95B 109.5
H95A C95 H95B 109.5
C93 C95 H95C 109.5
H95A C95 H95C 109.5
H95B C95 H95C 109.5
C85 C87 H87A 109.5
C85 C87 H87B 109.5
H87A C87 H87B 109.5
C85 C87 H87C 109.5
H87A C87 H87C 109.5
H87B C87 H87C 109.5
C84 C81 C82 109.0(5)
C84 C81 C83 106.6(5)
C82 C81 C83 106.1(6)
C84 C81 P7 117.8(5)
C82 C81 P7 111.1(4)
C83 C81 P7 105.5(3)
C93 C94 H94A 109.5
C93 C94 H94B 109.5
H94A C94 H94B 109.5
C93 C94 H94C 109.5
H94A C94 H94C 109.5
H94B C94 H94C 109.5
C85 C88 H88A 109.5
C85 C88 H88B 109.5
H88A C88 H88B 109.5
C85 C88 H88C 109.5
H88A C88 H88C 109.5
H88B C88 H88C 109.5
C45 C48 H48A 109.5
C45 C48 H48B 109.5
H48A C48 H48B 109.5
C45 C48 H48C 109.5
H48A C48 H48C 109.5
H48B C48 H48C 109.5
C37 C40 H40A 109.5
C37 C40 H40B 109.5
H40A C40 H40B 109.5
C37 C40 H40C 109.5
H40A C40 H40C 109.5
H40B C40 H40C 109.5
C41 C44 H44A 109.5
C41 C44 H44B 109.5
H44A C44 H44B 109.5
C41 C44 H44C 109.5
H44A C44 H44C 109.5
H44B C44 H44C 109.5
C35 C33 C36 108.7(5)
C35 C33 C34 108.1(6)
C36 C33 C34 108.2(5)
C35 C33 P3 106.1(4)
C36 C33 P3 115.4(4)
C34 C33 P3 110.1(4)
C37 C39 H39A 109.5
C37 C39 H39B 109.5
H39A C39 H39B 109.5
C37 C39 H39C 109.5
H39A C39 H39C 109.5
H39B C39 H39C 109.5
C81 C82 H82A 109.5
C81 C82 H82B 109.5
H82A C82 H82B 109.5
C81 C82 H82C 109.5
H82A C82 H82C 109.5
H82B C82 H82C 109.5
C41 C43 H43A 109.5
C41 C43 H43B 109.5
H43A C43 H43B 109.5
C41 C43 H43C 109.5
H43A C43 H43C 109.5
H43B C43 H43C 109.5
C85 C86 H86A 109.5
C85 C86 H86B 109.5
H86A C86 H86B 109.5
C85 C86 H86C 109.5
H86A C86 H86C 109.5
H86B C86 H86C 109.5
C41 C42 H42A 109.5
C41 C42 H42B 109.5
H42A C42 H42B 109.5
C41 C42 H42C 109.5
H42A C42 H42C 109.5
H42B C42 H42C 109.5
C33 C35 H35A 109.5
C33 C35 H35B 109.5
H35A C35 H35B 109.5
C33 C35 H35C 109.5
H35A C35 H35C 109.5
H35B C35 H35C 109.5
C33 C36 H36A 109.5
C33 C36 H36B 109.5
H36A C36 H36B 109.5
C33 C36 H36C 109.5
H36A C36 H36C 109.5
H36B C36 H36C 109.5
C81 C83 H83A 109.5
C81 C83 H83B 109.5
H83A C83 H83B 109.5
C81 C83 H83C 109.5
H83A C83 H83C 109.5
H83B C83 H83C 109.5
C81 C84 H84A 109.5
C81 C84 H84B 109.5
H84A C84 H84B 109.5
C81 C84 H84C 109.5
H84A C84 H84C 109.5
H84B C84 H84C 109.5
C33 C34 H34A 109.5
C33 C34 H34B 109.5
H34A C34 H34B 109.5
C33 C34 H34C 109.5
H34A C34 H34C 109.5
H34B C34 H34C 109.5

loop_
_geom_bond_atom_site_label_1
_geom_bond_atom_site_label_2
_geom_bond_distance
Co1 B1 1.922(4)
Co1 P2 2.1936(12)
Co1 P1 2.1989(12)
Co3 B3 1.915(5)
Co3 P6 2.2006(12)
Co3 P5 2.2011(12)
P1 C13 1.882(5)
P1 C7 1.888(4)
P1 C9 1.899(5)
P5 C55 1.883(5)
P5 C61 1.891(5)
P5 C57 1.898(5)
P2 C17 1.889(4)
P2 C8 1.891(4)
P2 C21 1.902(5)
P6 C56 1.882(5)
P6 C69 1.894(5)
P6 C65 1.903(5)
N1 C1 1.387(5)
N1 C7 1.436(5)
N1 B1 1.437(6)
C8 N2 1.436(6)
C8 H8A 0.9900
C8 H8B 0.9900
C2 C3 1.392(6)
C2 N2 1.401(5)
C2 C1 1.435(6)
N2 B1 1.437(6)
C3 C4 1.401(7)
C3 H3A 0.9500
C1 C6 1.371(6)
C7 H7A 0.9900
C7 H7B 0.9900
C21 C23 1.536(7)
C21 C22 1.538(6)
C21 C24 1.542(7)
C13 C15 1.518(8)
C13 C14 1.537(6)
C13 C16 1.547(8)
C50 C51 1.378(7)
C50 N6 1.405(6)
C50 C49 1.412(8)
N6 B3 1.442(7)
N6 C56 1.444(7)
C17 C18 1.532(7)
C17 C19 1.539(7)
C17 C20 1.542(7)
C6 C5 1.397(7)
C6 H6A 0.9500
B3 N5 1.445(7)
C65 C66 1.530(8)
C65 C68 1.532(7)
C65 C67 1.533(8)
C55 N5 1.444(7)
C55 H55A 0.9900
C55 H55B 0.9900
C49 C54 1.387(7)
C49 N5 1.387(7)
C4 C5 1.389(7)
C4 H4A 0.9500
C22 H22A 0.9800
C22 H22B 0.9800
C22 H22C 0.9800
C69 C72 1.515(7)
C69 C70 1.535(7)
C69 C71 1.542(7)
C54 C53 1.418(9)
C54 H54A 0.9500
C61 C64 1.511(8)
C61 C63 1.529(7)
C61 C62 1.544(8)
C14 H14A 0.9800
C14 H14B 0.9800
C14 H14C 0.9800
C5 H5A 0.9500
C67 H67A 0.9800
C67 H67B 0.9800
C67 H67C 0.9800
C19 H19A 0.9800
C19 H19B 0.9800
C19 H19C 0.9800
C72 H72A 0.9800
C72 H72B 0.9800
C72 H72C 0.9800
C18 H18A 0.9800
C18 H18B 0.9800
C18 H18C 0.9800
C20 H20A 0.9800
C20 H20B 0.9800
C20 H20C 0.9800
C16 H16A 0.9800
C16 H16B 0.9800
C16 H16C 0.9800
C9 C12 1.527(8)
C9 C10 1.542(8)
C9 C11 1.543(8)
C68 H68A 0.9800
C68 H68B 0.9800
C68 H68C 0.9800
C51 C52 1.396(8)
C51 H51A 0.9500
C56 H56A 0.9900
C56 H56B 0.9900
C24 H24A 0.9800
C24 H24B 0.9800
C24 H24C 0.9800
C71 H71A 0.9800
C71 H71B 0.9800
C71 H71C 0.9800
C23 H23A 0.9800
C23 H23B 0.9800
C23 H23C 0.9800
C12 H12A 0.9800
C12 H12B 0.9800
C12 H12C 0.9800
C52 C53 1.369(11)
C52 H52A 0.9500
C57 C59 1.520(9)
C57 C60 1.523(9)
C57 C58 1.542(8)
C66 H66A 0.9800
C66 H66B 0.9800
C66 H66C 0.9800
C70 H70A 0.9800
C70 H70B 0.9800
C70 H70C 0.9800
C15 H15A 0.9800
C15 H15B 0.9800
C15 H15C 0.9800
C53 H53A 0.9500
C10 H10A 0.9800
C10 H10B 0.9800
C10 H10C 0.9800
C63 H63A 0.9800
C63 H63B 0.9800
C63 H63C 0.9800
C11 H11A 0.9800
C11 H11B 0.9800
C11 H11C 0.9800
C64 H64A 0.9800
C64 H64B 0.9800
C64 H64C 0.9800
C60 H60A 0.9800
C60 H60B 0.9800
C60 H60C 0.9800
C58 H58A 0.9800
C58 H58B 0.9800
C58 H58C 0.9800
C59 H59A 0.9800
C59 H59B 0.9800
C59 H59C 0.9800
C62 H62A 0.9800
C62 H62B 0.9800
C62 H62C 0.9800
Co2 B2 1.893(4)
Co2 P3 2.2043(12)
Co2 P4 2.2118(13)
Co4 B4 1.901(5)
Co4 P7 2.1918(12)
Co4 P8 2.1933(12)
P8 C80 1.886(4)
P8 C93 1.890(5)
P8 C89 1.892(4)
P4 C45 1.884(4)
P4 C32 1.891(4)
P4 C41 1.894(4)
P3 C31 1.884(4)
P3 C37 1.889(5)
P3 C33 1.892(5)
P7 C81 1.881(5)
P7 C79 1.891(5)
P7 C85 1.893(5)
N8 C74 1.373(5)
N8 B4 1.440(6)
N8 C80 1.443(6)
C74 C75 1.398(6)
C74 C73 1.409(6)
C26 C27 1.386(6)
C26 N4 1.388(6)
C26 C25 1.433(6)
N3 C25 1.381(5)
N3 C31 1.448(6)
N3 B2 1.452(6)
N4 C32 1.438(6)
N4 B2 1.443(6)
C93 C95 1.535(7)
C93 C96 1.538(7)
C93 C94 1.539(7)
C89 C92 1.531(7)
C89 C90 1.535(7)
C89 C91 1.543(7)
C85 C88 1.521(9)
C85 C86 1.531(8)
C85 C87 1.531(8)
C25 C30 1.392(6)
C45 C47 1.520(6)
C45 C48 1.539(6)
C45 C46 1.547(6)
C78 C77 1.386(7)
C78 C73 1.389(6)
C78 H78A 0.9500
C37 C40 1.513(9)
C37 C39 1.527(8)
C37 C38 1.531(7)
B4 N7 1.446(6)
C27 C28 1.387(7)
C27 H27A 0.9500
C28 C29 1.389(9)
C28 H28A 0.9500
N7 C73 1.382(5)
N7 C79 1.443(6)
C32 H32A 0.9900
C32 H32B 0.9900
C75 C76 1.385(7)
C75 H75A 0.9500
C80 H80A 0.9900
C80 H80B 0.9900
C90 H90A 0.9800
C90 H90B 0.9800
C90 H90C 0.9800
C30 C29 1.386(7)
C30 H30A 0.9500
C77 C76 1.396(8)
C77 H77A 0.9500
C46 H46A 0.9800
C46 H46B 0.9800
C46 H46C 0.9800
C31 H31A 0.9900
C31 H31B 0.9900
C76 H76A 0.9500
C96 H96A 0.9800
C96 H96B 0.9800
C96 H96C 0.9800
C79 H79A 0.9900
C79 H79B 0.9900
C41 C44 1.529(7)
C41 C42 1.542(8)
C41 C43 1.542(8)
C47 H47A 0.9800
C47 H47B 0.9800
C47 H47C 0.9800
C29 H29A 0.9500
C91 H91A 0.9800
C91 H91B 0.9800
C91 H91C 0.9800
C92 H92A 0.9800
C92 H92B 0.9800
C92 H92C 0.9800
C38 H38A 0.9800
C38 H38B 0.9800
C38 H38C 0.9800
C95 H95A 0.9800
C95 H95B 0.9800
C95 H95C 0.9800
C87 H87A 0.9800
C87 H87B 0.9800
C87 H87C 0.9800
C81 C84 1.527(9)
C81 C82 1.532(8)
C81 C83 1.566(9)
C94 H94A 0.9800
C94 H94B 0.9800
C94 H94C 0.9800
C88 H88A 0.9800
C88 H88B 0.9800
C88 H88C 0.9800
C48 H48A 0.9800
C48 H48B 0.9800
C48 H48C 0.9800
C40 H40A 0.9800
C40 H40B 0.9800
C40 H40C 0.9800
C44 H44A 0.9800
C44 H44B 0.9800
C44 H44C 0.9800
C33 C35 1.533(10)
C33 C36 1.537(8)
C33 C34 1.547(8)
C39 H39A 0.9800
C39 H39B 0.9800
C39 H39C 0.9800
C82 H82A 0.9800
C82 H82B 0.9800
C82 H82C 0.9800
C43 H43A 0.9800
C43 H43B 0.9800
C43 H43C 0.9800
C86 H86A 0.9800
C86 H86B 0.9800
C86 H86C 0.9800
C42 H42A 0.9800
C42 H42B 0.9800
C42 H42C 0.9800
C35 H35A 0.9800
C35 H35B 0.9800
C35 H35C 0.9800
C36 H36A 0.9800
C36 H36B 0.9800
C36 H36C 0.9800
C83 H83A 0.9800
C83 H83B 0.9800
C83 H83C 0.9800
C84 H84A 0.9800
C84 H84B 0.9800
C84 H84C 0.9800
C34 H34A 0.9800
C34 H34B 0.9800
C34 H34C 0.9800

loop_
_geom_torsion_atom_site_label_1
_geom_torsion_atom_site_label_2
_geom_torsion_atom_site_label_3
_geom_torsion_atom_site_label_4
_geom_torsion
C17 P2 C8 N2 -141.1(3)
C21 P2 C8 N2 104.1(3)
Co1 P2 C8 N2 -17.7(3)
C3 C2 N2 C8 -10.1(7)
C1 C2 N2 C8 168.3(4)
C3 C2 N2 B1 -173.2(4)
C1 C2 N2 B1 5.2(4)
P2 C8 N2 C2 -146.5(4)
P2 C8 N2 B1 15.1(5)
N2 C2 C3 C4 179.2(4)
C1 C2 C3 C4 1.0(6)
C2 N2 B1 N1 -7.6(5)
C8 N2 B1 N1 -172.8(4)
C2 N2 B1 Co1 159.4(3)
C8 N2 B1 Co1 -5.7(6)
C1 N1 B1 N2 7.3(5)
C7 N1 B1 N2 164.4(4)
C1 N1 B1 Co1 -159.7(3)
C7 N1 B1 Co1 -2.7(6)
C7 N1 C1 C6 18.5(8)
B1 N1 C1 C6 173.7(5)
C7 N1 C1 C2 -159.5(4)
B1 N1 C1 C2 -4.2(5)
C3 C2 C1 C6 -0.2(6)
N2 C2 C1 C6 -178.8(4)
C3 C2 C1 N1 178.0(4)
N2 C2 C1 N1 -0.6(4)
C1 N1 C7 P1 158.1(4)
B1 N1 C7 P1 5.3(5)
C13 P1 C7 N1 -130.9(3)
C9 P1 C7 N1 115.7(3)
Co1 P1 C7 N1 -5.6(3)
C7 P1 C13 C15 -172.1(4)
C9 P1 C13 C15 -64.8(5)
Co1 P1 C13 C15 70.5(5)
C7 P1 C13 C14 -47.2(4)
C9 P1 C13 C14 60.1(5)
Co1 P1 C13 C14 -164.6(3)
C7 P1 C13 C16 71.4(4)
C9 P1 C13 C16 178.7(4)
Co1 P1 C13 C16 -46.0(4)
C51 C50 N6 B3 -175.1(5)
C49 C50 N6 B3 3.1(5)
C51 C50 N6 C56 -10.5(9)
C49 C50 N6 C56 167.6(5)
C8 P2 C17 C18 -176.0(4)
C21 P2 C17 C18 -68.9(4)
Co1 P2 C17 C18 66.9(4)
C8 P2 C17 C19 -51.8(4)
C21 P2 C17 C19 55.3(4)
Co1 P2 C17 C19 -168.9(3)
C8 P2 C17 C20 66.8(4)
C21 P2 C17 C20 173.9(3)
Co1 P2 C17 C20 -50.3(3)
N1 C1 C6 C5 -178.2(4)
C2 C1 C6 C5 -0.4(6)
C50 N6 B3 N5 -4.8(5)
C56 N6 B3 N5 -171.1(5)
C50 N6 B3 Co3 161.8(4)
C56 N6 B3 Co3 -4.5(7)
C61 P5 C55 N5 -102.3(4)
C57 P5 C55 N5 143.1(4)
Co3 P5 C55 N5 19.6(4)
C51 C50 C49 C54 -3.9(7)
N6 C50 C49 C54 177.7(4)
C51 C50 C49 N5 178.4(5)
N6 C50 C49 N5 0.0(5)
C2 C3 C4 C5 -1.1(7)
C56 P6 C69 C72 -179.4(4)
C65 P6 C69 C72 73.0(4)
Co3 P6 C69 C72 -62.1(4)
C56 P6 C69 C70 56.6(4)
C65 P6 C69 C70 -51.0(4)
Co3 P6 C69 C70 173.9(3)
C56 P6 C69 C71 -62.4(4)
C65 P6 C69 C71 -170.0(4)
Co3 P6 C69 C71 54.9(4)
N5 C49 C54 C53 179.8(5)
C50 C49 C54 C53 2.6(7)
C55 P5 C61 C64 172.5(4)
C57 P5 C61 C64 -79.4(5)
Co3 P5 C61 C64 56.4(5)
C55 P5 C61 C63 -62.0(5)
C57 P5 C61 C63 46.1(5)
Co3 P5 C61 C63 -178.1(4)
C55 P5 C61 C62 55.2(4)
C57 P5 C61 C62 163.3(4)
Co3 P5 C61 C62 -60.9(4)
C3 C4 C5 C6 0.4(7)
C1 C6 C5 C4 0.3(7)
C54 C49 N5 C55 14.8(9)
C50 C49 N5 C55 -167.7(5)
C54 C49 N5 B3 179.5(5)
C50 C49 N5 B3 -3.1(6)
P5 C55 N5 C49 147.3(5)
P5 C55 N5 B3 -16.2(6)
N6 B3 N5 C49 4.8(5)
Co3 B3 N5 C49 -161.7(4)
N6 B3 N5 C55 171.7(4)
Co3 B3 N5 C55 5.2(7)
C13 P1 C9 C12 76.4(5)
C7 P1 C9 C12 -177.4(4)
Co1 P1 C9 C12 -61.0(5)
C13 P1 C9 C10 -166.2(4)
C7 P1 C9 C10 -60.0(4)
Co1 P1 C9 C10 56.4(4)
C13 P1 C9 C11 -47.8(5)
C7 P1 C9 C11 58.4(4)
Co1 P1 C9 C11 174.8(3)
N6 C50 C51 C52 -179.6(5)
C49 C50 C51 C52 2.5(7)
C50 N6 C56 P6 -161.8(4)
B3 N6 C56 P6 1.2(6)
C69 P6 C56 N6 125.1(4)
C65 P6 C56 N6 -120.4(4)
Co3 P6 C56 N6 1.5(4)
C50 C51 C52 C53 0.1(8)
C55 P5 C57 C59 167.5(4)
C61 P5 C57 C59 59.4(5)
Co3 P5 C57 C59 -75.8(5)
C55 P5 C57 C60 -75.5(4)
C61 P5 C57 C60 176.4(4)
Co3 P5 C57 C60 41.2(5)
C55 P5 C57 C58 42.7(5)
C61 P5 C57 C58 -65.4(5)
Co3 P5 C57 C58 159.5(4)
C51 C52 C53 C54 -1.4(9)
C49 C54 C53 C52 0.0(8)
B4 N8 C74 C75 -178.4(5)
C80 N8 C74 C75 -3.7(8)
B4 N8 C74 C73 2.0(5)
C80 N8 C74 C73 176.7(5)
C27 C26 N4 C32 -5.2(8)
C25 C26 N4 C32 174.3(5)
C27 C26 N4 B2 -175.8(5)
C25 C26 N4 B2 3.7(5)
C80 P8 C93 C95 62.6(4)
C89 P8 C93 C95 -44.2(4)
Co4 P8 C93 C95 178.6(3)
C80 P8 C93 C96 -56.2(3)
C89 P8 C93 C96 -163.0(3)
Co4 P8 C93 C96 59.9(3)
C80 P8 C93 C94 -173.4(3)
C89 P8 C93 C94 79.8(4)
Co4 P8 C93 C94 -57.3(4)
C80 P8 C89 C92 71.6(4)
C93 P8 C89 C92 178.3(3)
Co4 P8 C89 C92 -45.6(4)
C80 P8 C89 C90 -171.4(4)
C93 P8 C89 C90 -64.7(4)
Co4 P8 C89 C90 71.4(4)
C80 P8 C89 C91 -46.9(4)
C93 P8 C89 C91 59.8(4)
Co4 P8 C89 C91 -164.1(3)
C81 P7 C85 C88 168.7(4)
C79 P7 C85 C88 62.2(5)
Co4 P7 C85 C88 -56.2(5)
C81 P7 C85 C86 49.7(5)
C79 P7 C85 C86 -56.8(4)
Co4 P7 C85 C86 -175.2(4)
C81 P7 C85 C87 -73.0(5)
C79 P7 C85 C87 -179.4(4)
Co4 P7 C85 C87 62.1(4)
C26 N4 B2 N3 -5.0(5)
C32 N4 B2 N3 -176.6(4)
C26 N4 B2 Co2 162.8(4)
C32 N4 B2 Co2 -8.8(7)
C25 N3 B2 N4 4.5(5)
C31 N3 B2 N4 173.5(4)
C25 N3 B2 Co2 -163.3(4)
C31 N3 B2 Co2 5.7(7)
P3 Co2 B2 N4 -158.2(5)
P4 Co2 B2 N4 4.4(4)
P3 Co2 B2 N3 6.9(4)
P4 Co2 B2 N3 169.5(5)
C31 N3 C25 C30 11.9(8)
B2 N3 C25 C30 179.0(5)
C31 N3 C25 C26 -169.6(4)
B2 N3 C25 C26 -2.5(5)
C27 C26 C25 N3 178.8(4)
N4 C26 C25 N3 -0.7(5)
C27 C26 C25 C30 -2.4(6)
N4 C26 C25 C30 178.0(4)
C32 P4 C45 C47 -174.9(3)
C41 P4 C45 C47 78.2(4)
Co2 P4 C45 C47 -57.7(3)
C32 P4 C45 C48 60.9(4)
C41 P4 C45 C48 -46.0(4)
Co2 P4 C45 C48 178.1(3)
C32 P4 C45 C46 -59.0(4)
C41 P4 C45 C46 -165.9(3)
Co2 P4 C45 C46 58.2(3)
C31 P3 C37 C40 55.1(4)
C33 P3 C37 C40 162.1(4)
Co2 P3 C37 C40 -61.1(4)
C31 P3 C37 C39 173.5(4)
C33 P3 C37 C39 -79.6(5)
Co2 P3 C37 C39 57.3(5)
C31 P3 C37 C38 -62.4(5)
C33 P3 C37 C38 44.5(5)
Co2 P3 C37 C38 -178.6(4)
C74 N8 B4 N7 -3.0(5)
C80 N8 B4 N7 -178.5(4)
C74 N8 B4 Co4 168.9(4)
C80 N8 B4 Co4 -6.7(7)
N4 C26 C27 C28 -179.5(5)
C25 C26 C27 C28 1.1(6)
C26 C27 C28 C29 0.9(7)
N8 B4 N7 C73 2.9(5)
Co4 B4 N7 C73 -168.9(4)
N8 B4 N7 C79 169.1(5)
Co4 B4 N7 C79 -2.8(7)
C26 N4 C32 P4 -162.9(4)
B2 N4 C32 P4 6.9(5)
C45 P4 C32 N4 120.1(3)
C41 P4 C32 N4 -125.9(3)
Co2 P4 C32 N4 -3.6(4)
N8 C74 C75 C76 -178.8(5)
C73 C74 C75 C76 0.8(7)
C79 N7 C73 C78 14.4(9)
B4 N7 C73 C78 178.7(5)
C79 N7 C73 C74 -166.2(5)
B4 N7 C73 C74 -1.8(5)
C77 C78 C73 N7 178.7(5)
C77 C78 C73 C74 -0.6(7)
N8 C74 C73 N7 -0.1(5)
C75 C74 C73 N7 -179.7(4)
N8 C74 C73 C78 179.4(4)
C75 C74 C73 C78 -0.2(7)
C74 N8 C80 P8 -158.2(4)
B4 N8 C80 P8 16.2(5)
C93 P8 C80 N8 102.9(3)
C89 P8 C80 N8 -142.9(3)
Co4 P8 C80 N8 -18.7(3)
N3 C25 C30 C29 -179.8(5)
C26 C25 C30 C29 1.8(7)
C73 C78 C77 C76 0.9(8)
C25 N3 C31 P3 150.1(4)
B2 N3 C31 P3 -16.1(5)
C37 P3 C31 N3 -103.3(3)
C33 P3 C31 N3 142.1(3)
Co2 P3 C31 N3 19.2(3)
C74 C75 C76 C77 -0.4(8)
C78 C77 C76 C75 -0.4(9)
C73 N7 C79 P7 165.2(4)
B4 N7 C79 P7 2.2(6)
C81 P7 C79 N7 120.3(4)
C85 P7 C79 N7 -125.2(4)
Co4 P7 C79 N7 -1.1(4)
C45 P4 C41 C44 178.9(4)
C32 P4 C41 C44 71.9(4)
Co2 P4 C41 C44 -44.6(4)
C45 P4 C41 C42 -64.5(5)
C32 P4 C41 C42 -171.5(4)
Co2 P4 C41 C42 72.0(4)
C45 P4 C41 C43 59.3(5)
C32 P4 C41 C43 -47.7(5)
Co2 P4 C41 C43 -164.2(4)
C25 C30 C29 C28 0.1(8)
C27 C28 C29 C30 -1.5(8)
C79 P7 C81 C84 54.5(5)
C85 P7 C81 C84 -52.8(5)
Co4 P7 C81 C84 171.3(4)
C79 P7 C81 C82 -178.8(5)
C85 P7 C81 C82 73.9(5)
Co4 P7 C81 C82 -62.0(5)
C79 P7 C81 C83 -64.2(5)
C85 P7 C81 C83 -171.5(4)
Co4 P7 C81 C83 52.5(5)
C31 P3 C33 C35 -77.2(4)
C37 P3 C33 C35 175.4(4)
Co2 P3 C33 C35 38.9(4)
C31 P3 C33 C36 43.2(5)
C37 P3 C33 C36 -64.2(5)
Co2 P3 C33 C36 159.2(4)
C31 P3 C33 C34 166.0(5)
C37 P3 C33 C34 58.7(6)
Co2 P3 C33 C34 -77.9(6)
